data_7037256
loop_
_publ_author_name
'Musina, E. I.'
'Shamsieva, A. V.'
'Strelnik, I. D.'
'Gerasimova, T. P.'
'Krivolapov, D. B.'
'Kolesnikov, I. E.'
'Grachova, E. V.'
'Tunik, S. P.'
'Bannwarth, C.'
'Grimme, S.'
'Katsyuba, S. A.'
'Karasik, A. A.'
'Sinyashin, O. G.'

_publ_section_title
;
 Synthesis of novel pyridyl containing phospholanes and their polynuclear
 luminescent copper(i) complexes.
;
_journal_issue 5
_journal_name_full 'Dalton transactions (Cambridge, England : 2003)'
_journal_page_first 2250
_journal_page_last 2260
_journal_paper_doi 10.1039/c5dt03346b
_journal_volume 45
_journal_year 2016
_chemical_formula_moiety 'C27 H36 Cu2 I2 N3 P3'
_chemical_formula_sum 'C27 H36 Cu2 I2 N3 P3'
_chemical_formula_weight 876.38
_chemical_name_systematic ?-Diiodo-?-P,N-(1-(pyridyl-2-yl)phospholane)-bis(?-P-(1-(pyridyl-2-yl)phospholane)dicopper(I)
_space_group_crystal_system monoclinic
_space_group_IT_number 14
_space_group_name_Hall '-P 2yn'
_space_group_name_H-M_alt 'P 1 21/n 1'
_symmetry_space_group_name_Hall '-P 2yn'
_symmetry_space_group_name_H-M 'P 1 21/n 1'
_atom_sites_solution_hydrogens mixed
_audit_creation_method SHELXL-2013
_audit_update_record
;
2015-11-13 deposited with the CCDC.
2015-11-16 downloaded from the CCDC.
;
_cell_angle_alpha 90.00
_cell_angle_beta 102.604(4)
_cell_angle_gamma 90.00
_cell_formula_units_Z 4
_cell_length_a 11.951(4)
_cell_length_b 18.183(7)
_cell_length_c 15.128(5)
_cell_measurement_reflns_used 9962
_cell_measurement_temperature 293(2)
_cell_measurement_theta_max 28.75
_cell_measurement_theta_min 2.24
_cell_volume 3208(2)
_computing_cell_refinement 'Bruker SAINT'
_computing_data_collection 'Bruker APEX2'
_computing_data_reduction 'Bruker SAINT'
_computing_molecular_graphics 'Diamond Version 3.2k'
_computing_publication_material 'SHELXL-2013 (Sheldrick, 2013)'
_computing_structure_refinement 'SHELXL-2013 (Sheldrick, 2013)'
_computing_structure_solution 'SHELXS-97 (Sheldrick, 2008)'
_diffrn_ambient_temperature 293(2)
_diffrn_measured_fraction_theta_full 0.997
_diffrn_measured_fraction_theta_max 0.991
_diffrn_measurement_device_type 'Bruker APEX-II CCD'
_diffrn_measurement_method \w-scan
_diffrn_radiation_probe x-ray
_diffrn_radiation_type MoK\a
_diffrn_radiation_wavelength 0.71073
_diffrn_reflns_av_R_equivalents 0.0790
_diffrn_reflns_av_unetI/netI 0.0647
_diffrn_reflns_laue_measured_fraction_full 0.997
_diffrn_reflns_laue_measured_fraction_max 0.991
_diffrn_reflns_limit_h_max 15
_diffrn_reflns_limit_h_min -15
_diffrn_reflns_limit_k_max 24
_diffrn_reflns_limit_k_min -24
_diffrn_reflns_limit_l_max 19
_diffrn_reflns_limit_l_min -19
_diffrn_reflns_number 37287
_diffrn_reflns_point_group_measured_fraction_full 0.997
_diffrn_reflns_point_group_measured_fraction_max 0.991
_diffrn_reflns_theta_full 25.242
_diffrn_reflns_theta_max 27.999
_diffrn_reflns_theta_min 1.777
_diffrn_source 'sealed X-ray tube'
_diffrn_source_type SmartApex2
_exptl_absorpt_coefficient_mu 3.421
_exptl_absorpt_correction_T_max 0.548
_exptl_absorpt_correction_T_min 0.548
_exptl_absorpt_correction_type multi-scan
_exptl_absorpt_process_details Sadabs
_exptl_crystal_colour colorless
_exptl_crystal_density_diffrn 1.814
_exptl_crystal_description prism
_exptl_crystal_F_000 1712
_exptl_crystal_size_max 0.200
_exptl_crystal_size_mid 0.200
_exptl_crystal_size_min 0.200
_refine_diff_density_max 2.818
_refine_diff_density_min -2.276
_refine_diff_density_rms 0.230
_refine_ls_extinction_method none
_refine_ls_goodness_of_fit_ref 1.016
_refine_ls_hydrogen_treatment mixed
_refine_ls_matrix_type full
_refine_ls_number_parameters 359
_refine_ls_number_reflns 7670
_refine_ls_number_restraints 0
_refine_ls_restrained_S_all 1.016
_refine_ls_R_factor_all 0.0798
_refine_ls_R_factor_gt 0.0570
_refine_ls_shift/su_max 0.003
_refine_ls_shift/su_mean 0.003
_refine_ls_structure_factor_coef Fsqd
_refine_ls_weighting_details 'w=1/[\s^2^(Fo^2^)+(0.1020P)^2^] where P=(Fo^2^+2Fc^2^)/3'
_refine_ls_weighting_scheme calc
_refine_ls_wR_factor_gt 0.1393
_refine_ls_wR_factor_ref 0.1601
_reflns_Friedel_coverage 0.000
_reflns_number_gt 5701
_reflns_number_total 7670
_reflns_threshold_expression 'I > 2\s(I)'
_cod_data_source_file c5dt03346b2.cif
_cod_data_source_block shelxl
_cod_depositor_comments 'Adding full bibliography for 7037255--7037257.cif.'
_cod_database_code 7037256
_shelx_space_group_comment
;
The symmetry employed for this shelxl refinement is uniquely defined
by the following loop, which should always be used as a source of
symmetry information in preference to the above space-group names.
They are only intended as comments.
;
_shelx_estimated_absorpt_t_min 0.548
_shelx_estimated_absorpt_t_max 0.548
_shelxl_version_number 2013-3

loop_
_space_group_symop_operation_xyz
'x, y, z'
'-x+1/2, y+1/2, -z+1/2'
'-x, -y, -z'
'x-1/2, -y-1/2, z-1/2'

loop_
_atom_site_label
_atom_site_type_symbol
_atom_site_fract_x
_atom_site_fract_y
_atom_site_fract_z
_atom_site_U_iso_or_equiv
_atom_site_adp_type
_atom_site_occupancy
_atom_site_site_symmetry_order
_atom_site_calc_flag
_atom_site_refinement_flags_posn
_atom_site_refinement_flags_adp
_atom_site_refinement_flags_occupancy
_atom_site_disorder_assembly
_atom_site_disorder_group
I1 I -0.00147(3) 1.02399(2) 0.76372(3) 0.02843(13) Uani 1 1 d . . . . .
I2 I 0.29734(3) 0.87177(2) 0.84070(3) 0.03052(13) Uani 1 1 d . . . . .
Cu1 Cu 0.21043(6) 0.99065(4) 0.74153(5) 0.02710(18) Uani 1 1 d . . . . .
Cu2 Cu 0.07189(6) 0.88087(4) 0.76218(5) 0.02699(18) Uani 1 1 d . . . . .
P1A P 0.31403(12) 1.08201(8) 0.81634(9) 0.0221(3) Uani 1 1 d . . . . .
P1 P 0.19866(13) 0.95155(8) 0.60094(9) 0.0235(3) Uani 1 1 d . . . . .
P1B P -0.00948(13) 0.82404(8) 0.86280(10) 0.0259(3) Uani 1 1 d . . . . .
C11A C 0.5500(5) 1.0692(4) 0.9105(4) 0.0329(14) Uani 1 1 d . . . . .
H11A H 0.5263 1.0665 0.9650 0.040 Uiso 1 1 calc R U . . .
N7 N 0.0363(4) 0.8529(3) 0.6273(3) 0.0252(10) Uani 1 1 d . . . . .
C3A C 0.2257(7) 1.2142(4) 0.8471(5) 0.0505(19) Uani 1 1 d . . . . .
H3A1 H 0.2335 1.2672 0.8448 0.061 Uiso 1 1 calc R U . . .
H3A2 H 0.1448 1.2021 0.8357 0.061 Uiso 1 1 calc R U . . .
C6 C 0.0859(5) 0.8817(3) 0.5627(4) 0.0256(12) Uani 1 1 d . . . . .
N7A N 0.5010(5) 1.0803(4) 0.7485(4) 0.0404(14) Uani 1 1 d . . . . .
C6B C -0.1660(5) 0.8119(3) 0.8331(4) 0.0292(13) Uani 1 1 d . . . . .
C6A C 0.4700(5) 1.0772(3) 0.8293(4) 0.0236(11) Uani 1 1 d . . . . .
C5 C 0.3300(5) 0.9082(4) 0.5775(4) 0.0352(14) Uani 1 1 d . . . . .
H51 H 0.3965 0.9207 0.6244 0.042 Uiso 0.49(4) 1 calc R U P A 1
H52 H 0.3221 0.8551 0.5747 0.042 Uiso 0.49(4) 1 calc R U P A 1
H53 H 0.3835 0.8960 0.6336 0.042 Uiso 0.51(4) 1 calc R U P A 2
H54 H 0.3109 0.8636 0.5422 0.042 Uiso 0.51(4) 1 calc R U P A 2
C8 C -0.0466(5) 0.8022(3) 0.6025(4) 0.0323(14) Uani 1 1 d . . . . .
H8 H -0.0810 0.7824 0.6467 0.039 Uiso 1 1 calc R U . . .
C10A C 0.6638(6) 1.0655(4) 0.9093(5) 0.0440(17) Uani 1 1 d . . . . .
H10A H 0.7181 1.0601 0.9632 0.053 Uiso 1 1 calc R U . . .
C11 C 0.0517(5) 0.8595(4) 0.4723(4) 0.0332(14) Uani 1 1 d . . . . .
H11 H 0.0863 0.8797 0.4285 0.040 Uiso 1 1 calc R U . . .
C9A C 0.6980(6) 1.0697(4) 0.8282(5) 0.0419(16) Uani 1 1 d . . . . .
H9A H 0.7751 1.0676 0.8260 0.050 Uiso 1 1 calc R U . . .
C10 C -0.0341(6) 0.8073(4) 0.4484(4) 0.0375(15) Uani 1 1 d . . . . .
H10 H -0.0580 0.7924 0.3885 0.045 Uiso 1 1 calc R U . . .
C2 C 0.1835(7) 1.0170(4) 0.5042(5) 0.0369(16) Uani 1 1 d . . . . .
H21 H 0.1198 1.0031 0.4555 0.044 Uiso 0.49(4) 1 calc R U P A 1
H22 H 0.1710 1.0667 0.5233 0.044 Uiso 0.49(4) 1 calc R U P A 1
C8A C 0.6126(7) 1.0773(4) 0.7496(5) 0.0484(18) Uani 1 1 d . . . . .
H8A H 0.6351 1.0804 0.6946 0.058 Uiso 1 1 calc R U . . .
C5B C 0.0431(6) 0.7345(3) 0.9116(4) 0.0337(14) Uani 1 1 d . . . . .
H5B1 H -0.0028 0.6947 0.8797 0.040 Uiso 1 1 calc R U . . .
H5B2 H 0.1224 0.7271 0.9081 0.040 Uiso 1 1 calc R U . . .
C10B C -0.3216(6) 0.7370(4) 0.7913(5) 0.0445(18) Uani 1 1 d . . . . .
H10B H -0.3510 0.6899 0.7791 0.053 Uiso 1 1 calc R U . . .
C9 C -0.0830(6) 0.7783(4) 0.5140(4) 0.0396(16) Uani 1 1 d . . . . .
H9 H -0.1401 0.7428 0.4995 0.047 Uiso 1 1 calc R U . . .
C2B C 0.0129(6) 0.8712(3) 0.9738(4) 0.0346(14) Uani 1 1 d . . . . .
H2B1 H 0.0628 0.9134 0.9751 0.041 Uiso 1 1 calc R U . . .
H2B2 H -0.0597 0.8879 0.9854 0.041 Uiso 1 1 calc R U . . .
C3B C 0.0687(8) 0.8138(4) 1.0453(5) 0.055(2) Uani 1 1 d . . . . .
H3B1 H 0.1516 0.8180 1.0570 0.065 Uiso 1 1 calc R U . . .
H3B2 H 0.0447 0.8223 1.1017 0.065 Uiso 1 1 calc R U . . .
C5A C 0.2898(5) 1.1004(3) 0.9313(4) 0.0291(13) Uani 1 1 d . . . . .
H5A1 H 0.2174 1.0795 0.9380 0.035 Uiso 1 1 calc R U . . .
H5A2 H 0.3510 1.0795 0.9772 0.035 Uiso 1 1 calc R U . . .
C4B C 0.0321(7) 0.7375(4) 1.0098(5) 0.0509(19) Uani 1 1 d . . . . .
H4B1 H -0.0466 0.7283 1.0137 0.061 Uiso 1 1 calc R U . . .
H4B2 H 0.0806 0.7005 1.0452 0.061 Uiso 1 1 calc R U . . .
C11B C -0.2090(5) 0.7443(3) 0.8176(4) 0.0250(12) Uani 1 1 d . . . . .
H11B H -0.1613 0.7033 0.8252 0.030 Uiso 1 1 calc R U . . .
C4A C 0.2881(7) 1.1846(4) 0.9394(5) 0.0438(17) Uani 1 1 d . . . . .
H4A1 H 0.2481 1.1992 0.9860 0.053 Uiso 1 1 calc R U . . .
H4A2 H 0.3657 1.2037 0.9552 0.053 Uiso 1 1 calc R U . . .
N7B N -0.2360(6) 0.8740(4) 0.8233(5) 0.0572(18) Uani 1 1 d . . . . .
C9B C -0.3976(6) 0.7943(4) 0.7808(5) 0.0436(17) Uani 1 1 d . . . . .
H9B H -0.4761 0.7857 0.7634 0.052 Uiso 1 1 calc R U . . .
C8B C -0.3563(6) 0.8644(4) 0.7962(6) 0.0480(18) Uani 1 1 d . . . . .
H8B H -0.4057 0.9046 0.7891 0.058 Uiso 1 1 calc R U . . .
C3 C 0.290(5) 1.012(3) 0.476(3) 0.067(13) Uani 0.49(4) 1 d . . P A 1
H3A H 0.3440 1.0466 0.5101 0.080 Uiso 0.49(4) 1 calc R U P A 1
H3B H 0.2776 1.0257 0.4123 0.080 Uiso 0.49(4) 1 calc R U P A 1
C4C C 0.342(2) 0.9389(12) 0.4864(16) 0.043(6) Uani 0.49(4) 1 d . . P A 1
H4C1 H 0.4221 0.9419 0.4840 0.051 Uiso 0.49(4) 1 calc R U P A 1
H4C2 H 0.3033 0.9069 0.4379 0.051 Uiso 0.49(4) 1 calc R U P A 1
C3C C 0.285(4) 1.000(3) 0.454(3) 0.046(8) Uani 0.51(4) 1 d . . P A 2
H3C1 H 0.2596 0.9669 0.4035 0.055 Uiso 0.51(4) 1 calc R U P A 2
H3C2 H 0.3131 1.0449 0.4321 0.055 Uiso 0.51(4) 1 calc R U P A 2
C4 C 0.3797(15) 0.9637(12) 0.5259(16) 0.046(5) Uani 0.51(4) 1 d . . P A 2
H4A H 0.4350 0.9404 0.4966 0.055 Uiso 0.51(4) 1 calc R U P A 2
H4B H 0.4193 1.0009 0.5670 0.055 Uiso 0.51(4) 1 calc R U P A 2
C2A C 0.2822(6) 1.1773(3) 0.7769(4) 0.0336(14) Uani 1 1 d . . . . .
H2A1 H 0.3522 1.2028 0.7729 0.040 Uiso 1 1 calc R U . . .
H2A2 H 0.2307 1.1777 0.7177 0.040 Uiso 1 1 calc R U . . .
H23 H 0.089(12) 1.016(7) 0.465(10) 0.040 Uiso 0.51(4) 1 d . U P A 2
H24 H 0.170(13) 1.053(8) 0.514(10) 0.040 Uiso 0.51(4) 1 d . U P A 2

loop_
_atom_site_aniso_label
_atom_site_aniso_U_11
_atom_site_aniso_U_22
_atom_site_aniso_U_33
_atom_site_aniso_U_23
_atom_site_aniso_U_13
_atom_site_aniso_U_12
I1 0.0291(2) 0.0292(2) 0.0270(2) -0.00071(14) 0.00602(16) 0.00349(14)
I2 0.0319(2) 0.0314(2) 0.0248(2) 0.00433(14) -0.00148(16) 0.00330(15)
Cu1 0.0332(4) 0.0289(4) 0.0187(3) -0.0051(3) 0.0045(3) -0.0056(3)
Cu2 0.0340(4) 0.0309(4) 0.0164(3) -0.0002(3) 0.0063(3) -0.0040(3)
P1A 0.0260(8) 0.0248(7) 0.0141(6) -0.0006(5) 0.0013(5) -0.0023(5)
P1 0.0287(8) 0.0274(7) 0.0145(6) 0.0008(5) 0.0049(6) 0.0028(6)
P1B 0.0327(8) 0.0278(7) 0.0178(7) -0.0002(5) 0.0069(6) -0.0043(6)
C11A 0.026(3) 0.043(4) 0.028(3) 0.001(3) 0.005(2) -0.003(3)
N7 0.030(3) 0.027(2) 0.018(2) -0.0022(18) 0.0042(19) 0.0032(19)
C3A 0.067(5) 0.024(3) 0.067(5) -0.003(3) 0.030(4) 0.009(3)
C6 0.026(3) 0.032(3) 0.016(3) -0.005(2) -0.002(2) 0.006(2)
N7A 0.042(4) 0.056(4) 0.026(3) 0.004(2) 0.014(2) 0.000(3)
C6B 0.036(3) 0.037(3) 0.016(3) 0.001(2) 0.009(2) -0.003(3)
C6A 0.029(3) 0.024(3) 0.018(3) -0.002(2) 0.006(2) 0.000(2)
C5 0.035(4) 0.040(4) 0.033(3) 0.003(3) 0.015(3) 0.008(3)
C8 0.035(3) 0.036(3) 0.024(3) -0.008(2) 0.003(3) -0.005(3)
C10A 0.035(4) 0.043(4) 0.050(4) 0.002(3) 0.000(3) 0.005(3)
C11 0.037(4) 0.043(4) 0.018(3) -0.007(2) 0.001(2) 0.003(3)
C9A 0.036(4) 0.035(4) 0.058(5) -0.002(3) 0.017(3) 0.003(3)
C10 0.039(4) 0.049(4) 0.020(3) -0.010(3) -0.003(3) 0.007(3)
C2 0.054(5) 0.031(3) 0.027(3) 0.005(3) 0.012(3) 0.008(3)
C8A 0.059(5) 0.057(5) 0.037(4) -0.001(3) 0.029(4) 0.002(4)
C5B 0.041(4) 0.028(3) 0.030(3) 0.003(2) 0.003(3) 0.003(3)
C10B 0.056(5) 0.040(4) 0.038(4) -0.009(3) 0.010(3) -0.019(3)
C9 0.037(4) 0.040(4) 0.036(4) -0.012(3) -0.004(3) -0.005(3)
C2B 0.039(4) 0.038(3) 0.025(3) -0.007(2) 0.006(3) -0.009(3)
C3B 0.081(6) 0.058(5) 0.021(3) 0.004(3) 0.005(3) -0.012(4)
C5A 0.037(4) 0.034(3) 0.017(3) -0.004(2) 0.008(2) -0.003(3)
C4B 0.070(5) 0.042(4) 0.041(4) 0.011(3) 0.014(4) -0.001(4)
C11B 0.028(3) 0.024(3) 0.022(3) -0.004(2) 0.002(2) -0.002(2)
C4A 0.059(5) 0.040(4) 0.036(4) -0.017(3) 0.018(3) -0.008(3)
N7B 0.050(4) 0.058(4) 0.065(5) 0.004(3) 0.016(3) 0.001(3)
C9B 0.032(4) 0.061(5) 0.036(4) 0.001(3) 0.004(3) -0.011(3)
C8B 0.032(4) 0.052(4) 0.059(5) 0.001(4) 0.009(3) -0.001(3)
C3 0.09(2) 0.08(2) 0.04(3) 0.026(19) 0.04(2) 0.024(17)
C4C 0.033(11) 0.071(12) 0.033(10) 0.002(8) 0.026(8) -0.005(8)
C3C 0.044(12) 0.08(2) 0.015(12) 0.009(10) 0.020(9) 0.007(11)
C4 0.025(8) 0.074(12) 0.039(10) 0.000(9) 0.008(7) -0.011(7)
C2A 0.039(4) 0.034(3) 0.028(3) 0.005(2) 0.005(3) 0.004(3)

loop_
_atom_type_symbol
_atom_type_description
_atom_type_scat_dispersion_real
_atom_type_scat_dispersion_imag
_atom_type_scat_source
C C 0.0033 0.0016 'International Tables Vol C Tables 4.2.6.8 and 6.1.1.4'
N N 0.0061 0.0033 'International Tables Vol C Tables 4.2.6.8 and 6.1.1.4'
P P 0.1023 0.0942 'International Tables Vol C Tables 4.2.6.8 and 6.1.1.4'
Cu Cu 0.3201 1.2651 'International Tables Vol C Tables 4.2.6.8 and 6.1.1.4'
I I -0.4742 1.8119 'International Tables Vol C Tables 4.2.6.8 and 6.1.1.4'
H H 0.0000 0.0000 'International Tables Vol C Tables 4.2.6.8 and 6.1.1.4'

loop_
_geom_angle_atom_site_label_1
_geom_angle_atom_site_label_2
_geom_angle_atom_site_label_3
_geom_angle
Cu1 I1 Cu2 58.38(2)
Cu2 I2 Cu1 58.80(2)
P1 Cu1 P1A 129.66(6)
P1 Cu1 Cu2 87.77(5)
P1A Cu1 Cu2 142.43(5)
P1 Cu1 I1 109.08(5)
P1A Cu1 I1 101.66(5)
Cu2 Cu1 I1 61.80(2)
P1 Cu1 I2 102.24(5)
P1A Cu1 I2 102.15(4)
Cu2 Cu1 I2 60.52(2)
I1 Cu1 I2 111.59(3)
N7 Cu2 P1B 122.43(15)
N7 Cu2 Cu1 93.92(14)
P1B Cu2 Cu1 143.56(5)
N7 Cu2 I2 113.04(14)
P1B Cu2 I2 102.30(5)
Cu1 Cu2 I2 60.67(2)
N7 Cu2 I1 104.23(13)
P1B Cu2 I1 104.22(5)
Cu1 Cu2 I1 59.82(2)
I2 Cu2 I1 110.10(3)
C6A P1A C2A 102.2(3)
C6A P1A C5A 105.8(3)
C2A P1A C5A 94.0(3)
C6A P1A Cu1 117.28(18)
C2A P1A Cu1 118.9(2)
C5A P1A Cu1 115.3(2)
C6 P1 C5 103.7(3)
C6 P1 C2 104.6(3)
C5 P1 C2 93.6(3)
C6 P1 Cu1 114.17(19)
C5 P1 Cu1 116.1(2)
C2 P1 Cu1 121.6(2)
C6B P1B C5B 103.4(3)
C6B P1B C2B 102.4(3)
C5B P1B C2B 94.4(3)
C6B P1B Cu2 117.40(19)
C5B P1B Cu2 121.5(2)
C2B P1B Cu2 114.0(2)
C10A C11A C6A 119.2(6)
C10A C11A H11A 120.4
C6A C11A H11A 120.4
C8 N7 C6 118.4(5)
C8 N7 Cu2 115.2(4)
C6 N7 Cu2 126.3(4)
C4A C3A C2A 106.1(6)
C4A C3A H3A1 110.5
C2A C3A H3A1 110.5
C4A C3A H3A2 110.5
C2A C3A H3A2 110.5
H3A1 C3A H3A2 108.7
N7 C6 C11 120.9(5)
N7 C6 P1 116.3(4)
C11 C6 P1 122.8(5)
C8A N7A C6A 117.2(6)
C11B C6B N7B 121.9(6)
C11B C6B P1B 119.1(5)
N7B C6B P1B 118.9(5)
N7A C6A C11A 122.2(6)
N7A C6A P1A 111.9(4)
C11A C6A P1A 125.9(5)
C4 C5 P1 105.3(8)
C4C C5 P1 105.4(8)
C4C C5 H51 110.7
P1 C5 H51 110.7
C4C C5 H52 110.7
P1 C5 H52 110.7
H51 C5 H52 108.8
C4 C5 H53 110.7
P1 C5 H53 110.7
C4 C5 H54 110.7
P1 C5 H54 110.7
H53 C5 H54 108.8
N7 C8 C9 122.8(6)
N7 C8 H8 118.6
C9 C8 H8 118.6
C11A C10A C9A 119.9(7)
C11A C10A H10A 120.0
C9A C10A H10A 120.0
C10 C11 C6 119.6(6)
C10 C11 H11 120.2
C6 C11 H11 120.2
C10A C9A C8A 117.5(7)
C10A C9A H9A 121.2
C8A C9A H9A 121.2
C9 C10 C11 119.1(6)
C9 C10 H10 120.5
C11 C10 H10 120.5
C3 C2 P1 105(2)
C3C C2 P1 107(2)
C3 C2 H21 110.8
P1 C2 H21 110.8
C3 C2 H22 110.8
P1 C2 H22 110.8
H21 C2 H22 108.9
C3C C2 H23 121(7)
P1 C2 H23 108(7)
C3C C2 H24 121(10)
P1 C2 H24 115(10)
H23 C2 H24 84(10)
N7A C8A C9A 124.0(6)
N7A C8A H8A 118.0
C9A C8A H8A 118.0
C4B C5B P1B 105.4(5)
C4B C5B H5B1 110.7
P1B C5B H5B1 110.7
C4B C5B H5B2 110.7
P1B C5B H5B2 110.7
H5B1 C5B H5B2 108.8
C11B C10B C9B 124.4(6)
C11B C10B H10B 117.8
C9B C10B H10B 117.8
C10 C9 C8 119.2(6)
C10 C9 H9 120.4
C8 C9 H9 120.4
C3B C2B P1B 106.0(5)
C3B C2B H2B1 110.5
P1B C2B H2B1 110.5
C3B C2B H2B2 110.5
P1B C2B H2B2 110.5
H2B1 C2B H2B2 108.7
C4B C3B C2B 108.8(6)
C4B C3B H3B1 109.9
C2B C3B H3B1 109.9
C4B C3B H3B2 109.9
C2B C3B H3B2 109.9
H3B1 C3B H3B2 108.3
C4A C5A P1A 105.2(4)
C4A C5A H5A1 110.7
P1A C5A H5A1 110.7
C4A C5A H5A2 110.7
P1A C5A H5A2 110.7
H5A1 C5A H5A2 108.8
C3B C4B C5B 107.4(6)
C3B C4B H4B1 110.2
C5B C4B H4B1 110.2
C3B C4B H4B2 110.2
C5B C4B H4B2 110.2
H4B1 C4B H4B2 108.5
C10B C11B C6B 118.1(6)
C10B C11B H11B 120.9
C6B C11B H11B 120.9
C3A C4A C5A 106.9(5)
C3A C4A H4A1 110.3
C5A C4A H4A1 110.3
C3A C4A H4A2 110.4
C5A C4A H4A2 110.4
H4A1 C4A H4A2 108.6
C6B N7B C8B 118.6(6)
C10B C9B C8B 118.9(7)
C10B C9B H9B 120.5
C8B C9B H9B 120.5
C9B C8B N7B 118.0(7)
C9B C8B H8B 121.0
N7B C8B H8B 121.0
C2 C3 C4C 114(4)
C2 C3 H3A 108.7
C4C C3 H3A 108.7
C2 C3 H3B 108.7
C4C C3 H3B 108.7
H3A C3 H3B 107.6
C3 C4C C5 108(2)
C3 C4C H4C1 110.0
C5 C4C H4C1 110.0
C3 C4C H4C2 110.0
C5 C4C H4C2 110.0
H4C1 C4C H4C2 108.4
C4 C3C C2 106(3)
C4 C3C H3C1 110.6
C2 C3C H3C1 110.6
C4 C3C H3C2 110.6
C2 C3C H3C2 110.6
H3C1 C3C H3C2 108.7
C5 C4 C3C 110(2)
C5 C4 H4A 109.6
C3C C4 H4A 109.6
C5 C4 H4B 109.6
C3C C4 H4B 109.6
H4A C4 H4B 108.1
C3A C2A P1A 106.2(4)
C3A C2A H2A1 110.5
P1A C2A H2A1 110.5
C3A C2A H2A2 110.5
P1A C2A H2A2 110.5
H2A1 C2A H2A2 108.7

loop_
_geom_bond_atom_site_label_1
_geom_bond_atom_site_label_2
_geom_bond_distance
I1 Cu1 2.6952(9)
I1 Cu2 2.7477(8)
I2 Cu2 2.7021(8)
I2 Cu1 2.7060(8)
Cu1 P1 2.2177(15)
Cu1 P1A 2.2275(15)
Cu1 Cu2 2.6551(10)
Cu2 N7 2.056(5)
Cu2 P1B 2.2308(16)
P1A C6A 1.834(6)
P1A C2A 1.845(6)
P1A C5A 1.855(6)
P1 C6 1.850(6)
P1 C5 1.858(6)
P1 C2 1.865(7)
P1B C6B 1.839(7)
P1B C5B 1.841(6)
P1B C2B 1.852(6)
C11A C10A 1.366(9)
C11A C6A 1.390(8)
C11A H11A 0.9300
N7 C8 1.346(7)
N7 C6 1.354(8)
C3A C4A 1.531(10)
C3A C2A 1.532(9)
C3A H3A1 0.9700
C3A H3A2 0.9700
C6 C11 1.398(7)
N7A C8A 1.332(9)
N7A C6A 1.353(7)
C6B C11B 1.335(8)
C6B N7B 1.393(9)
C5 C4 1.478(17)
C5 C4C 1.522(17)
C5 H51 0.9700
C5 H52 0.9700
C5 H53 0.9700
C5 H54 0.9700
C8 C9 1.385(8)
C8 H8 0.9300
C10A C9A 1.377(10)
C10A H10A 0.9300
C11 C10 1.386(9)
C11 H11 0.9300
C9A C8A 1.395(10)
C9A H9A 0.9300
C10 C9 1.363(10)
C10 H10 0.9300
C2 C3 1.44(6)
C2 C3C 1.60(5)
C2 H21 0.9700
C2 H22 0.9700
C2 H23 1.16(14)
C2 H24 0.70(14)
C8A H8A 0.9300
C5B C4B 1.520(9)
C5B H5B1 0.9700
C5B H5B2 0.9700
C10B C11B 1.323(9)
C10B C9B 1.368(10)
C10B H10B 0.9300
C9 H9 0.9300
C2B C3B 1.547(9)
C2B H2B1 0.9700
C2B H2B2 0.9700
C3B C4B 1.517(10)
C3B H3B1 0.9700
C3B H3B2 0.9700
C5A C4A 1.537(9)
C5A H5A1 0.9700
C5A H5A2 0.9700
C4B H4B1 0.9700
C4B H4B2 0.9700
C11B H11B 0.9300
C4A H4A1 0.9700
C4A H4A2 0.9700
N7B C8B 1.418(10)
C9B C8B 1.370(10)
C9B H9B 0.9300
C8B H8B 0.9300
C3 C4C 1.45(7)
C3 H3A 0.9700
C3 H3B 0.9700
C4C H4C1 0.9700
C4C H4C2 0.9700
C3C C4 1.53(5)
C3C H3C1 0.9700
C3C H3C2 0.9700
C4 H4A 0.9700
C4 H4B 0.9700
C2A H2A1 0.9700
C2A H2A2 0.9700

loop_
_geom_torsion_atom_site_label_1
_geom_torsion_atom_site_label_2
_geom_torsion_atom_site_label_3
_geom_torsion_atom_site_label_4
_geom_torsion
C8 N7 C6 C11 0.1(8)
Cu2 N7 C6 C11 -178.1(4)
C8 N7 C6 P1 179.6(4)
Cu2 N7 C6 P1 1.5(6)
C5 P1 C6 N7 116.5(4)
C2 P1 C6 N7 -146.0(4)
Cu1 P1 C6 N7 -10.8(5)
C5 P1 C6 C11 -64.0(5)
C2 P1 C6 C11 33.5(6)
Cu1 P1 C6 C11 168.8(4)
C5B P1B C6B C11B -24.6(5)
C2B P1B C6B C11B -122.2(5)
Cu2 P1B C6B C11B 112.2(5)
C5B P1B C6B N7B 158.4(5)
C2B P1B C6B N7B 60.7(6)
Cu2 P1B C6B N7B -64.9(5)
C8A N7A C6A C11A -1.7(10)
C8A N7A C6A P1A -180.0(5)
C10A C11A C6A N7A 1.1(10)
C10A C11A C6A P1A 179.1(5)
C2A P1A C6A N7A -68.5(5)
C5A P1A C6A N7A -166.3(4)
Cu1 P1A C6A N7A 63.5(5)
C2A P1A C6A C11A 113.3(6)
C5A P1A C6A C11A 15.5(6)
Cu1 P1A C6A C11A -114.7(5)
C6 P1 C5 C4 129.0(11)
C2 P1 C5 C4 23.0(12)
Cu1 P1 C5 C4 -104.9(11)
C6 P1 C5 C4C 96.8(12)
C2 P1 C5 C4C -9.2(12)
Cu1 P1 C5 C4C -137.1(12)
C6 N7 C8 C9 0.2(9)
Cu2 N7 C8 C9 178.6(5)
C6A C11A C10A C9A 0.1(10)
N7 C6 C11 C10 0.0(9)
P1 C6 C11 C10 -179.5(5)
C11A C10A C9A C8A -0.4(10)
C6 C11 C10 C9 -0.4(9)
C6 P1 C2 C3 -117(2)
C5 P1 C2 C3 -12(2)
Cu1 P1 C2 C3 112(2)
C6 P1 C2 C3C -103.9(17)
C5 P1 C2 C3C 1.2(17)
Cu1 P1 C2 C3C 125.0(17)
C6A N7A C8A C9A 1.4(11)
C10A C9A C8A N7A -0.3(11)
C6B P1B C5B C4B -82.7(5)
C2B P1B C5B C4B 21.2(5)
Cu2 P1B C5B C4B 142.8(4)
C11 C10 C9 C8 0.7(10)
N7 C8 C9 C10 -0.6(10)
C6B P1B C2B C3B 108.1(5)
C5B P1B C2B C3B 3.3(5)
Cu2 P1B C2B C3B -124.1(4)
P1B C2B C3B C4B -27.5(8)
C6A P1A C5A C4A 89.9(5)
C2A P1A C5A C4A -14.0(5)
Cu1 P1A C5A C4A -138.8(4)
C2B C3B C4B C5B 45.0(9)
P1B C5B C4B C3B -40.6(7)
C9B C10B C11B C6B -1.6(10)
N7B C6B C11B C10B 0.8(9)
P1B C6B C11B C10B -176.2(5)
C2A C3A C4A C5A -50.2(7)
P1A C5A C4A C3A 38.4(6)
C11B C6B N7B C8B 0.1(10)
P1B C6B N7B C8B 177.1(6)
C11B C10B C9B C8B 1.6(11)
C10B C9B C8B N7B -0.5(11)
C6B N7B C8B C9B -0.2(11)
C3C C2 C3 C4C -69(19)
P1 C2 C3 C4C 33(4)
C2 C3 C4C C5 -42(5)
C4 C5 C4C C3 -66(3)
P1 C5 C4C C3 29(3)
C3 C2 C3C C4 57(18)
P1 C2 C3C C4 -24(3)
C4C C5 C4 C3C 52(2)
P1 C5 C4 C3C -43(3)
C2 C3C C4 C5 44(4)
C4A C3A C2A P1A 37.9(7)
C6A P1A C2A C3A -120.7(5)
C5A P1A C2A C3A -13.6(5)
Cu1 P1A C2A C3A 108.3(5)
